data_7204356
loop_
_publ_author_name
'Li, Niu'
'Xiang, Shouhe'

_publ_section_title
;
 Hydrothermal synthesis and crystal structure of two novel
 aluminophosphites containing infinite Al--O--Al chainsElectronic
 supplementary information (ESI) available: XRD patterns and views of
 NKX-1 and NKX-4. See http://www.rsc.org/suppdata/jm/b2/b200507g/
;
_journal_issue 5
_journal_name_full 'Journal of Materials Chemistry'
_journal_page_first 1397
_journal_paper_doi 10.1039/b200507g
_journal_volume 12
_journal_year 2002
_chemical_formula_sum 'C0 H11 Al N0 O10 P2'
_chemical_formula_weight 260.01
_chemical_name_systematic
; 
? 
;
_space_group_IT_number 67
_symmetry_cell_setting orthorhombic
_symmetry_space_group_name_Hall '-C 2a 2'
_symmetry_space_group_name_H-M 'C m m a'
_atom_sites_solution_hydrogens geom
_atom_sites_solution_primary direct
_atom_sites_solution_secondary difmap
_audit_creation_method SHELXL-97
_cell_angle_alpha 90.00
_cell_angle_beta 90.00
_cell_angle_gamma 90.00
_cell_formula_units_Z 4
_cell_length_a 6.949(2)
_cell_length_b 17.398(6)
_cell_length_c 7.903(3)
_cell_measurement_temperature 298(2)
_cell_volume 955.5(6)
_computing_cell_refinement 'Bruker SMART'
_computing_data_collection 'Bruker SMART'
_computing_data_reduction 'Bruker SHELXTL'
_computing_molecular_graphics 'Bruker SHELXTL'
_computing_publication_material 'Bruker SHELXTL'
_computing_structure_refinement 'SHELXL-97 (Sheldrick, 1997)'
_computing_structure_solution 'SHELXS-97 (Sheldrick, 1990)'
_diffrn_ambient_temperature 298(2)
_diffrn_measured_fraction_theta_full 0.894
_diffrn_measured_fraction_theta_max 0.894
_diffrn_measurement_device_type 'CCD area detector'
_diffrn_measurement_method 'phi and omega scans'
_diffrn_radiation_monochromator graphite
_diffrn_radiation_source 'fine-focus sealed tube'
_diffrn_radiation_type MoK\a
_diffrn_radiation_wavelength 0.71073
_diffrn_reflns_av_R_equivalents 0.0680
_diffrn_reflns_av_sigmaI/netI 0.0588
_diffrn_reflns_limit_h_max 8
_diffrn_reflns_limit_h_min -7
_diffrn_reflns_limit_k_max 20
_diffrn_reflns_limit_k_min -20
_diffrn_reflns_limit_l_max 9
_diffrn_reflns_limit_l_min -7
_diffrn_reflns_number 1714
_diffrn_reflns_theta_full 25.01
_diffrn_reflns_theta_max 25.01
_diffrn_reflns_theta_min 3.48
_exptl_absorpt_coefficient_mu 0.578
_exptl_absorpt_correction_type none
_exptl_crystal_density_diffrn 1.808
_exptl_crystal_density_method 'not measured'
_exptl_crystal_F_000 536
_exptl_crystal_size_max 0.40
_exptl_crystal_size_mid 0.02
_exptl_crystal_size_min 0.02
_refine_diff_density_max 0.336
_refine_diff_density_min -0.409
_refine_diff_density_rms 0.087
_refine_ls_extinction_method none
_refine_ls_goodness_of_fit_ref 0.960
_refine_ls_hydrogen_treatment mixed
_refine_ls_matrix_type full
_refine_ls_number_parameters 51
_refine_ls_number_reflns 432
_refine_ls_number_restraints 2
_refine_ls_restrained_S_all 0.958
_refine_ls_R_factor_all 0.0626
_refine_ls_R_factor_gt 0.0397
_refine_ls_shift/su_max 0.552
_refine_ls_shift/su_mean 0.054
_refine_ls_structure_factor_coef Fsqd
_refine_ls_weighting_details 'calc w=1/[\s^2^(Fo^2^)+(0.0522P)^2^+0.0000P] where P=(Fo^2^+2Fc^2^)/3'
_refine_ls_weighting_scheme calc
_refine_ls_wR_factor_gt 0.0850
_refine_ls_wR_factor_ref 0.0918
_reflns_number_gt 317
_reflns_number_total 432
_reflns_threshold_expression >2sigma(I)
_cod_data_source_file b200507g.txt
_cod_data_source_block 010214a
_cod_depositor_comments
;
The following automatic conversions were performed:
'_symmetry_cell_setting' value 'Orthorhombic' changed to 'orthorhombic'
according to '/home/saulius/struct/CIF-dictionaries/cif_core.dic'
dictionary named 'cif_core.dic' version 2.4.1 from 2010-06-29.

Automatic conversion script
Id: cif_fix_enum 1527 2010-12-29 10:47:43Z saulius 
;
_cod_original_cell_volume 955.4(6)
_cod_original_sg_symbol_H-M Cmma
_cod_database_code 7204356

loop_
_symmetry_equiv_pos_as_xyz
'x, y, z'
'-x, -y+1/2, z'
'-x, y+1/2, -z'
'x, -y, -z'
'x+1/2, y+1/2, z'
'-x+1/2, -y+1, z'
'-x+1/2, y+1, -z'
'x+1/2, -y+1/2, -z'
'-x, -y, -z'
'x, y-1/2, -z'
'x, -y-1/2, z'
'-x, y, z'
'-x+1/2, -y+1/2, -z'
'x+1/2, y, -z'
'x+1/2, -y, z'
'-x+1/2, y+1/2, z'

loop_
_atom_site_label
_atom_site_type_symbol
_atom_site_fract_x
_atom_site_fract_y
_atom_site_fract_z
_atom_site_U_iso_or_equiv
_atom_site_adp_type
_atom_site_occupancy
_atom_site_symmetry_multiplicity
_atom_site_calc_flag
_atom_site_refinement_flags
_atom_site_disorder_assembly
_atom_site_disorder_group
P1 P 0.0000 0.37651(7) 0.16642(18) 0.0141(4) Uani 1 2 d S . .
Al1 Al 0.2500 0.2500 0.0000 0.0111(5) Uani 1 4 d S . .
O1 O 0.1807(3) 0.32737(13) 0.1606(3) 0.0198(7) Uani 1 1 d . . .
O2 O 0.5000 0.2500 0.0907(6) 0.0142(11) Uani 1 4 d SD . .
O3 O 0.0000 0.43079(19) 0.3132(5) 0.0210(9) Uani 1 2 d S . .
O4 O 0.0000 0.5901(2) 0.3377(7) 0.0410(12) Uani 1 2 d SD . .
O5 O 0.1244(12) 0.7500 0.4707(11) 0.039(2) Uani 0.50 2 d SP . .
H1 H 0.5000 0.2500 0.2044(15) 0.04(3) Uiso 1 4 d SD . .
H2 H 0.123(12) 0.604(15) 0.32(3) 0.50(15) Uiso 1 1 d D . .
H3 H 0.0000 0.442(14) 0.05(4) 0.50(14) Uiso 1 2 d S . .

loop_
_atom_site_aniso_label
_atom_site_aniso_U_11
_atom_site_aniso_U_22
_atom_site_aniso_U_33
_atom_site_aniso_U_23
_atom_site_aniso_U_13
_atom_site_aniso_U_12
P1 0.0125(7) 0.0132(7) 0.0165(7) -0.0018(6) 0.000 0.000
Al1 0.0066(10) 0.0108(10) 0.0159(11) 0.000 0.0007(10) 0.000
O1 0.0138(14) 0.0223(14) 0.0234(15) -0.0091(12) -0.0011(12) 0.0003(10)
O2 0.009(3) 0.023(3) 0.010(3) 0.000 0.000 0.000
O3 0.028(2) 0.0161(18) 0.0193(19) -0.0075(16) 0.000 0.000
O4 0.041(3) 0.034(2) 0.048(3) -0.003(2) 0.000 0.000
O5 0.039(5) 0.035(4) 0.044(6) 0.000 -0.006(5) 0.000

loop_
_atom_type_symbol
_atom_type_description
_atom_type_scat_dispersion_real
_atom_type_scat_dispersion_imag
_atom_type_scat_source
C C 0.0033 0.0016 'International Tables Vol C Tables 4.2.6.8 and 6.1.1.4'
H H 0.0000 0.0000 'International Tables Vol C Tables 4.2.6.8 and 6.1.1.4'
N N 0.0061 0.0033 'International Tables Vol C Tables 4.2.6.8 and 6.1.1.4'
O O 0.0106 0.0060 'International Tables Vol C Tables 4.2.6.8 and 6.1.1.4'
P P 0.1023 0.0942 'International Tables Vol C Tables 4.2.6.8 and 6.1.1.4'
Al Al 0.0645 0.0514 'International Tables Vol C Tables 4.2.6.8 and 6.1.1.4'

loop_
_geom_angle_atom_site_label_1
_geom_angle_atom_site_label_2
_geom_angle_atom_site_label_3
_geom_angle
_geom_angle_site_symmetry_1
_geom_angle_site_symmetry_3
_geom_angle_publ_flag
O3 P1 O1 112.26(13) . 12 ?
O3 P1 O1 112.26(13) . . ?
O1 P1 O1 111.43(19) 12 . ?
O2 Al1 O2 180.0 . 13 ?
O2 Al1 O1 91.17(12) . 13 ?
O2 Al1 O1 88.83(12) 13 13 ?
O2 Al1 O1 91.17(12) . 7_545 ?
O2 Al1 O1 88.83(12) 13 7_545 ?
O1 Al1 O1 89.53(15) 13 7_545 ?
O2 Al1 O1 88.83(12) . . ?
O2 Al1 O1 91.17(12) 13 . ?
O1 Al1 O1 180.00(9) 13 . ?
O1 Al1 O1 90.47(15) 7_545 . ?
O2 Al1 O1 88.83(12) . 11_565 ?
O2 Al1 O1 91.17(12) 13 11_565 ?
O1 Al1 O1 90.47(15) 13 11_565 ?
O1 Al1 O1 180.00(9) 7_545 11_565 ?
O1 Al1 O1 89.53(15) . 11_565 ?
P1 O1 Al1 128.64(16) . . ?
Al1 O2 Al1 135.1(3) . 2_655 ?
O5 O5 O5 165.1(6) 2_565 13_566 ?

loop_
_geom_bond_atom_site_label_1
_geom_bond_atom_site_label_2
_geom_bond_distance
_geom_bond_site_symmetry_2
_geom_bond_publ_flag
P1 O3 1.496(4) . ?
P1 O1 1.520(2) 12 ?
P1 O1 1.520(2) . ?
Al1 O2 1.879(2) . ?
Al1 O2 1.879(2) 13 ?
Al1 O1 1.912(2) 13 ?
Al1 O1 1.912(2) 7_545 ?
Al1 O1 1.912(2) . ?
Al1 O1 1.912(2) 11_565 ?
O2 Al1 1.879(2) 2_655 ?
O5 O5 1.729(16) 2_565 ?
O5 O5 1.806(16) 13_566 ?
